data_4312405
loop_
_publ_author_name
'Yuichi Ikuta'
'Makoto Ooidemizu'
'Yuichi Yamahata'
'Masahiro Yamada'
'Shutaro Osa'
'Naohide Matsumoto'
'Seiichiro Iijima'
'Yukinari Sunatsuki'
'Masaaki Kojima'
'Fran\,coise Dahan'
'Jean-Pierre Tuchagues'

_publ_contact_author_email naohide@aster.sci.kumamoto-u.ac.jp
_publ_contact_author_fax +81-96-342-3390
_publ_contact_author_name 'Naohide Matsumoto'
_publ_contact_author_phone +81-96-342-3390
_publ_section_title
;
 A New Family of Spin Crossover Complexes with a Tripod Ligand Containing
 Three Imidazoles: Synthesis, Characterization, and Magnetic Properties of
 [FeIIH3LMe](NO3)2.1.5H2O, [FeIIILMe].3.5H2O, [FeIIH3LMe][FeIILMe]NO3, and
 [FeIIH3LMe][FeIIILMe](NO3)2 (H3LMe=
 Tris[2-(((2-methylimidazol-4-yl)methylidene)amino)ethyl]amine)
;
_journal_name_full 'Inorganic Chemistry'
_journal_page_first 7001
_journal_page_last 7017
_journal_paper_doi 10.1021/ic034495f
_journal_volume 42
_journal_year 2003
_chemical_formula_sum 'C42 H57 Fe2 N21 O3'
_chemical_formula_weight 1015.79
_chemical_name_systematic
; 
 ? 
;
_space_group_IT_number 146
_symmetry_cell_setting trigonal
_symmetry_space_group_name_Hall 'R 3'
_symmetry_space_group_name_H-M 'R 3 :H'
_atom_sites_solution_hydrogens geom
_atom_sites_solution_primary direct
_atom_sites_solution_secondary difmap
_audit_creation_method SHELXL-97
_cell_angle_alpha 90.00
_cell_angle_beta 90.00
_cell_angle_gamma 120.00
_cell_formula_units_Z 3
_cell_length_a 11.9312(17)
_cell_length_b 11.9312(17)
_cell_length_c 27.893(3)
_cell_measurement_temperature 130(2)
_cell_volume 3438.7(8)
_computing_cell_refinement 'CRYSALISRED 169, Oxford-Diffraction, 2001'
_computing_data_collection 'CRYSALIS 169, Oxford-Diffraction, 2001'
_computing_data_reduction 'CRYSALISRED 169, Oxford-Diffraction, 2001'
_computing_molecular_graphics 'ZORTEP (Zsolnai, 1996)'
_computing_structure_refinement 'SHELXL-97 (Sheldrick, 1997)'
_computing_structure_solution 'SHELXS-97 (Sheldrick, 1990)'
_diffrn_ambient_temperature 130(2)
_diffrn_measured_fraction_theta_full 0.315
_diffrn_measured_fraction_theta_max 0.315
_diffrn_measurement_device_type 'Oxford-Diffraction Xcalibur'
_diffrn_measurement_method '\w,\f scans'
_diffrn_radiation_monochromator graphite
_diffrn_radiation_source 'fine-focus sealed tube'
_diffrn_radiation_type MoK\a
_diffrn_radiation_wavelength 0.71073
_diffrn_reflns_av_R_equivalents 0.0452
_diffrn_reflns_av_sigmaI/netI 0.0480
_diffrn_reflns_limit_h_max 17
_diffrn_reflns_limit_h_min -10
_diffrn_reflns_limit_k_max 16
_diffrn_reflns_limit_k_min -17
_diffrn_reflns_limit_l_max 39
_diffrn_reflns_limit_l_min -39
_diffrn_reflns_number 11499
_diffrn_reflns_theta_full 31.70
_diffrn_reflns_theta_max 31.70
_diffrn_reflns_theta_min 3.42
_exptl_absorpt_coefficient_mu 0.699
_exptl_absorpt_correction_type none
_exptl_crystal_colour Red
_exptl_crystal_density_diffrn 1.472
_exptl_crystal_density_method 'not measured'
_exptl_crystal_description Parallelepiped
_exptl_crystal_F_000 1596
_exptl_crystal_size_max 0.25
_exptl_crystal_size_mid 0.20
_exptl_crystal_size_min 0.15
_refine_diff_density_max 0.689
_refine_diff_density_min -0.325
_refine_diff_density_rms 0.064
_refine_ls_abs_structure_details 'Flack H D (1983), Acta Cryst. A39, 876-881'
_refine_ls_abs_structure_Flack 0.02(3)
_refine_ls_extinction_method none
_refine_ls_goodness_of_fit_ref 0.889
_refine_ls_hydrogen_treatment mixed
_refine_ls_matrix_type full
_refine_ls_number_parameters 211
_refine_ls_number_reflns 4735
_refine_ls_number_restraints 19
_refine_ls_restrained_S_all 0.896
_refine_ls_R_factor_all 0.0841
_refine_ls_R_factor_gt 0.0458
_refine_ls_shift/su_max 0.004
_refine_ls_shift/su_mean 0.000
_refine_ls_structure_factor_coef Fsqd
_refine_ls_weighting_details 'w=1/[\s^2^(Fo^2^)+(0.0893P)^2^+0.0000P] where P=(Fo^2^+2Fc^2^)/3'
_refine_ls_weighting_scheme calc
_refine_ls_wR_factor_gt 0.1063
_refine_ls_wR_factor_ref 0.1206
_reflns_number_gt 2554
_reflns_number_total 4735
_reflns_threshold_expression >2sigma(I)
_cod_data_source_file ic034495fsi20030510_090847_4.cif
_cod_data_source_block t130
_cod_depositor_comments
;
The following automatic conversions were performed:

'_symmetry_cell_setting' value 'Trigonal' changed to 'trigonal'
according to the built-in table from CIF Core dictionary named
'cif_core.dic' version 2.4.1 from
2010-06-29.

'_exptl_absorpt_correction_type' value 'None' changed to
'none' according to the built-in table from CIF Core dictionary named
'cif_core.dic' version 2.4.1 from 2010-06-29.

Automatic conversion script
Id: cif_fix_values 1646 2011-03-28 12:23:43Z adriana 

The following automatic conversions were performed:

'_refine_ls_weighting_scheme' value 'calc
w=1/[\s^2^(Fo^2^)+(0.0893P)^2^+0.0000P] where P=(Fo^2^+2Fc^2^)/3' was
changed to 'calc'. New tag '_refine_ls_weighting_details' was
created. The value of the new tag was set to
'w=1/[\s^2^(Fo^2^)+(0.0893P)^2^+0.0000P] where P=(Fo^2^+2Fc^2^)/3'.

Automatic conversion script
Id: cif_fix_values 3143 2015-03-26 13:38:13Z robertas 
;
_cod_original_sg_symbol_H-M 'R 3'
_cod_database_code 4312405

loop_
_symmetry_equiv_pos_as_xyz
'x, y, z'
'-y, x-y, z'
'-x+y, -x, z'
'x+2/3, y+1/3, z+1/3'
'-y+2/3, x-y+1/3, z+1/3'
'-x+y+2/3, -x+1/3, z+1/3'
'x+1/3, y+2/3, z+2/3'
'-y+1/3, x-y+2/3, z+2/3'
'-x+y+1/3, -x+2/3, z+2/3'

loop_
_atom_site_label
_atom_site_type_symbol
_atom_site_fract_x
_atom_site_fract_y
_atom_site_fract_z
_atom_site_U_iso_or_equiv
_atom_site_adp_type
_atom_site_occupancy
_atom_site_calc_flag
_atom_site_refinement_flags
_atom_site_disorder_assembly
_atom_site_disorder_group
Fe1 Fe 0.6667 0.3333 0.88840(3) 0.0366(3) Uani 1 d S . .
N1 N 0.6253(4) 0.1675(4) 0.92583(12) 0.0432(9) Uani 1 d . . .
N2 N 0.5134(3) 0.1932(4) 0.84740(11) 0.0348(8) Uani 1 d . . .
N3 N 0.3732(4) 0.0479(4) 0.79641(13) 0.0497(10) Uani 1 d . . .
N4 N 0.6667 0.3333 1.0060(2) 0.0407(17) Uani 1 d S . .
C1 C 0.5350(5) 0.0611(6) 0.90750(16) 0.0431(13) Uani 1 d . . .
H1 H 0.5094 -0.0201 0.9221 0.047 Uiso 1 calc R . .
C2 C 0.4746(4) 0.0698(4) 0.86416(14) 0.0382(10) Uani 1 d . . .
C3 C 0.3875(5) -0.0199(5) 0.83268(15) 0.0456(11) Uani 1 d . . .
H3 H 0.3456 -0.1114 0.8357 0.050 Uiso 1 calc R . .
C4 C 0.4481(4) 0.1742(5) 0.80656(13) 0.0381(10) Uani 1 d . . .
C5 C 0.4565(5) 0.2770(5) 0.77372(15) 0.0443(11) Uani 1 d . . .
H5A H 0.4001 0.2366 0.7459 0.049 Uiso 1 calc R . .
H5B H 0.5460 0.3310 0.7628 0.049 Uiso 1 calc R . .
H5C H 0.4288 0.3308 0.7908 0.049 Uiso 1 calc R . .
C6 C 0.6891(6) 0.1589(6) 0.96965(17) 0.0606(15) Uani 1 d . . .
H6A H 0.7841 0.2128 0.9661 0.067 Uiso 1 calc R . .
H6B H 0.6676 0.0682 0.9747 0.067 Uiso 1 calc R . .
C7 C 0.6447(5) 0.2051(4) 1.01277(14) 0.0433(11) Uani 1 d . . .
H7A H 0.5512 0.1453 1.0182 0.048 Uiso 1 calc R . .
H7B H 0.6919 0.2033 1.0417 0.048 Uiso 1 calc R . .
Fe2 Fe 0.3333 -0.3333 0.61451(3) 0.0350(3) Uani 1 d S . .
N5 N 0.4578(4) -0.1659(4) 0.57717(12) 0.0409(9) Uani 1 d . . .
N6 N 0.3208(3) -0.1917(3) 0.65554(11) 0.0339(8) Uani 1 d . . .
N7 N 0.3262(4) -0.0481(4) 0.70670(12) 0.0498(10) Uani 1 d . . .
H7 H 0.3103 -0.0154 0.7323 0.055 Uiso 1 calc R . .
N8 N 0.3333 -0.3333 0.4957(2) 0.0359(15) Uani 1 d S . .
C8 C 0.4747(5) -0.0591(5) 0.59587(16) 0.0400(12) Uani 1 d . . .
H8 H 0.5307 0.0226 0.5816 0.044 Uiso 1 calc R . .
C9 C 0.4043(4) -0.0704(4) 0.63940(13) 0.0351(9) Uani 1 d . . .
C10 C 0.4083(5) 0.0213(5) 0.67051(15) 0.0452(11) Uani 1 d . . .
H10 H 0.4576 0.1127 0.6674 0.050 Uiso 1 calc R . .
C11 C 0.2738(4) -0.1741(4) 0.69687(13) 0.0374(9) Uani 1 d . . .
C12 C 0.1815(5) -0.2764(5) 0.72971(14) 0.0429(11) Uani 1 d . . .
H12A H 0.1647 -0.2364 0.7574 0.047 Uiso 1 calc R . .
H12B H 0.2186 -0.3289 0.7407 0.047 Uiso 1 calc R . .
H12C H 0.1002 -0.3317 0.7127 0.047 Uiso 1 calc R . .
C13 C 0.5308(5) -0.1584(6) 0.53312(18) 0.0602(15) Uani 1 d . . .
H13A H 0.5715 -0.2126 0.5369 0.066 Uiso 1 calc R . .
H13B H 0.6002 -0.0679 0.5277 0.066 Uiso 1 calc R . .
C14 C 0.4400(5) -0.2050(5) 0.49075(15) 0.0436(11) Uani 1 d . . .
H14A H 0.4061 -0.1452 0.4858 0.048 Uiso 1 calc R . .
H14B H 0.4896 -0.2012 0.4618 0.048 Uiso 1 calc R . .
N9 N 0.6667 0.3333 0.5956(7) 0.041(4) Uiso 0.33 d SPD . 1
O1 O 0.7687(13) 0.4312(15) 0.5998(9) 0.149(8) Uiso 0.33 d PD A 1
N10 N 0.6667 0.3333 0.6650(6) 0.030(4) Uiso 0.33 d SPD . 2
O2 O 0.761(5) 0.441(3) 0.6538(15) 0.199(14) Uiso 0.33 d PD B 2
N11 N 0.6667 0.3333 0.5460(6) 0.034(4) Uiso 0.33 d SPD . 3
O3 O 0.7668(19) 0.4325(19) 0.5603(11) 0.189(13) Uiso 0.33 d PD C 3

loop_
_atom_site_aniso_label
_atom_site_aniso_U_11
_atom_site_aniso_U_22
_atom_site_aniso_U_33
_atom_site_aniso_U_23
_atom_site_aniso_U_13
_atom_site_aniso_U_12
Fe1 0.0429(4) 0.0429(4) 0.0240(5) 0.000 0.000 0.0215(2)
N1 0.053(2) 0.064(3) 0.0258(17) -0.0152(17) -0.0107(17) 0.040(2)
N2 0.045(2) 0.045(2) 0.0183(15) -0.0051(13) -0.0030(14) 0.0260(17)
N3 0.062(3) 0.060(3) 0.0225(17) -0.0113(17) -0.0085(17) 0.026(2)
N4 0.043(3) 0.043(3) 0.036(4) 0.000 0.000 0.0214(13)
C1 0.057(3) 0.060(3) 0.020(2) 0.000(2) 0.009(2) 0.035(3)
C2 0.049(2) 0.051(3) 0.0202(18) -0.0077(17) -0.0001(16) 0.029(2)
C3 0.063(3) 0.046(3) 0.031(2) -0.0133(19) -0.005(2) 0.030(2)
C4 0.042(2) 0.058(3) 0.0177(18) -0.0104(17) -0.0051(16) 0.027(2)
C5 0.045(3) 0.061(3) 0.025(2) -0.0088(19) -0.0106(18) 0.025(2)
C6 0.090(4) 0.077(4) 0.037(3) -0.029(2) -0.029(3) 0.058(4)
C7 0.066(3) 0.046(3) 0.0166(17) 0.0021(16) -0.0041(19) 0.027(2)
Fe2 0.0414(4) 0.0414(4) 0.0223(5) 0.000 0.000 0.0207(2)
N5 0.037(2) 0.060(2) 0.0237(16) -0.0150(16) -0.0066(15) 0.0234(19)
N6 0.0393(19) 0.046(2) 0.0167(14) -0.0046(13) -0.0028(13) 0.0217(17)
N7 0.068(3) 0.064(3) 0.0204(17) -0.0144(17) -0.0057(17) 0.035(2)
N8 0.039(2) 0.039(2) 0.031(3) 0.000 0.000 0.0193(12)
C8 0.043(3) 0.050(3) 0.023(2) -0.005(2) -0.0106(18) 0.020(2)
C9 0.037(2) 0.047(2) 0.0194(17) -0.0126(16) -0.0099(15) 0.020(2)
C10 0.051(3) 0.045(3) 0.031(2) -0.0117(19) -0.0050(19) 0.017(2)
C11 0.045(2) 0.052(3) 0.0187(18) -0.0108(17) -0.0042(16) 0.027(2)
C12 0.054(3) 0.059(3) 0.022(2) -0.0071(18) 0.0017(18) 0.033(2)
C13 0.046(3) 0.078(4) 0.042(3) -0.024(3) 0.004(2) 0.020(3)
C14 0.051(3) 0.049(3) 0.0230(19) 0.0000(18) 0.0046(19) 0.019(2)

loop_
_atom_type_symbol
_atom_type_description
_atom_type_scat_dispersion_real
_atom_type_scat_dispersion_imag
_atom_type_scat_source
C C 0.0033 0.0016 'International Tables Vol C Tables 4.2.6.8 and 6.1.1.4'
H H 0.0000 0.0000 'International Tables Vol C Tables 4.2.6.8 and 6.1.1.4'
N N 0.0061 0.0033 'International Tables Vol C Tables 4.2.6.8 and 6.1.1.4'
O O 0.0106 0.0060 'International Tables Vol C Tables 4.2.6.8 and 6.1.1.4'
Fe Fe 0.3463 0.8444 'International Tables Vol C Tables 4.2.6.8 and 6.1.1.4'

loop_
_geom_angle_atom_site_label_1
_geom_angle_atom_site_label_2
_geom_angle_atom_site_label_3
_geom_angle
_geom_angle_site_symmetry_1
_geom_angle_site_symmetry_3
_geom_angle_publ_flag
N1 Fe1 N1 96.74(13) . 2_655 ?
N1 Fe1 N1 96.74(13) . 3_665 ?
N1 Fe1 N1 96.74(13) 2_655 3_665 ?
N1 Fe1 N2 91.25(14) . 2_655 ?
N1 Fe1 N2 79.41(14) 2_655 2_655 ?
N1 Fe1 N2 171.51(15) 3_665 2_655 ?
N1 Fe1 N2 79.41(14) . . ?
N1 Fe1 N2 171.51(15) 2_655 . ?
N1 Fe1 N2 91.25(14) 3_665 . ?
N2 Fe1 N2 93.05(13) 2_655 . ?
N1 Fe1 N2 171.51(15) . 3_665 ?
N1 Fe1 N2 91.25(14) 2_655 3_665 ?
N1 Fe1 N2 79.41(14) 3_665 3_665 ?
N2 Fe1 N2 93.05(13) 2_655 3_665 ?
N2 Fe1 N2 93.05(13) . 3_665 ?
C1 N1 C6 117.8(5) . . ?
C1 N1 Fe1 115.1(3) . . ?
C6 N1 Fe1 127.0(4) . . ?
C4 N2 C2 104.6(4) . . ?
C4 N2 Fe1 143.5(3) . . ?
C2 N2 Fe1 111.0(3) . . ?
C4 N3 C3 107.5(4) . . ?
C7 N4 C7 118.29(14) . 2_655 ?
C7 N4 C7 118.29(14) . 3_665 ?
C7 N4 C7 118.29(14) 2_655 3_665 ?
N1 C1 C2 117.6(5) . . ?
N1 C1 H1 121.2 . . ?
C2 C1 H1 121.2 . . ?
C3 C2 N2 109.5(4) . . ?
C3 C2 C1 133.9(5) . . ?
N2 C2 C1 116.6(4) . . ?
N3 C3 C2 106.5(4) . . ?
N3 C3 H3 126.8 . . ?
C2 C3 H3 126.8 . . ?
N2 C4 N3 112.0(4) . . ?
N2 C4 C5 126.2(4) . . ?
N3 C4 C5 121.7(4) . . ?
C4 C5 H5A 109.5 . . ?
C4 C5 H5B 109.5 . . ?
H5A C5 H5B 109.5 . . ?
C4 C5 H5C 109.5 . . ?
H5A C5 H5C 109.5 . . ?
H5B C5 H5C 109.5 . . ?
N1 C6 C7 110.2(4) . . ?
N1 C6 H6A 109.6 . . ?
C7 C6 H6A 109.6 . . ?
N1 C6 H6B 109.6 . . ?
C7 C6 H6B 109.6 . . ?
H6A C6 H6B 108.1 . . ?
N4 C7 C6 111.9(5) . . ?
N4 C7 H7A 109.2 . . ?
C6 C7 H7A 109.2 . . ?
N4 C7 H7B 109.2 . . ?
C6 C7 H7B 109.2 . . ?
H7A C7 H7B 107.9 . . ?
N5 Fe2 N5 97.05(12) 2_545 . ?
N5 Fe2 N5 97.05(12) 2_545 3_655 ?
N5 Fe2 N5 97.05(12) . 3_655 ?
N5 Fe2 N6 91.43(13) 2_545 . ?
N5 Fe2 N6 78.74(14) . . ?
N5 Fe2 N6 170.96(15) 3_655 . ?
N5 Fe2 N6 78.74(14) 2_545 2_545 ?
N5 Fe2 N6 170.96(14) . 2_545 ?
N5 Fe2 N6 91.43(13) 3_655 2_545 ?
N6 Fe2 N6 93.29(12) . 2_545 ?
N5 Fe2 N6 170.96(15) 2_545 3_655 ?
N5 Fe2 N6 91.43(14) . 3_655 ?
N5 Fe2 N6 78.74(14) 3_655 3_655 ?
N6 Fe2 N6 93.29(12) . 3_655 ?
N6 Fe2 N6 93.29(13) 2_545 3_655 ?
C8 N5 C13 118.4(5) . . ?
C8 N5 Fe2 115.4(3) . . ?
C13 N5 Fe2 126.2(3) . . ?
C11 N6 C9 105.0(3) . . ?
C11 N6 Fe2 142.6(3) . . ?
C9 N6 Fe2 111.5(3) . . ?
C11 N7 C10 108.8(4) . . ?
C11 N7 H7 125.6 . . ?
C10 N7 H7 125.6 . . ?
C14 N8 C14 119.07(10) 2_545 . ?
C14 N8 C14 119.07(10) 2_545 3_655 ?
C14 N8 C14 119.07(10) . 3_655 ?
N5 C8 C9 116.7(5) . . ?
N5 C8 H8 121.7 . . ?
C9 C8 H8 121.7 . . ?
N6 C9 C10 110.7(4) . . ?
N6 C9 C8 117.4(4) . . ?
C10 C9 C8 131.9(4) . . ?
N7 C10 C9 104.8(4) . . ?
N7 C10 H10 127.6 . . ?
C9 C10 H10 127.6 . . ?
N7 C11 N6 110.8(4) . . ?
N7 C11 C12 122.5(4) . . ?
N6 C11 C12 126.6(4) . . ?
C11 C12 H12A 109.5 . . ?
C11 C12 H12B 109.5 . . ?
H12A C12 H12B 109.5 . . ?
C11 C12 H12C 109.5 . . ?
H12A C12 H12C 109.5 . . ?
H12B C12 H12C 109.5 . . ?
N5 C13 C14 109.6(4) . . ?
N5 C13 H13A 109.7 . . ?
C14 C13 H13A 109.7 . . ?
N5 C13 H13B 109.7 . . ?
C14 C13 H13B 109.7 . . ?
H13A C13 H13B 108.2 . . ?
N8 C14 C13 114.2(5) . . ?
N8 C14 H14A 108.7 . . ?
C13 C14 H14A 108.7 . . ?
N8 C14 H14B 108.7 . . ?
C13 C14 H14B 108.7 . . ?
H14A C14 H14B 107.6 . . ?
O1 N9 O1 119.1(5) 3_665 . ?
O1 N9 O1 119.1(5) 3_665 2_655 ?
O1 N9 O1 119.1(5) . 2_655 ?
O2 N10 O2 113.9(15) 3_665 . ?
O2 N10 O2 113.9(15) 3_665 2_655 ?
O2 N10 O2 113.9(15) . 2_655 ?
O3 N11 O3 110.3(14) 3_665 . ?
O3 N11 O3 110.3(14) 3_665 2_655 ?
O3 N11 O3 110.3(14) . 2_655 ?

loop_
_geom_bond_atom_site_label_1
_geom_bond_atom_site_label_2
_geom_bond_distance
_geom_bond_site_symmetry_2
_geom_bond_publ_flag
Fe1 N1 2.067(4) . ?
Fe1 N1 2.067(4) 2_655 ?
Fe1 N1 2.067(4) 3_665 ?
Fe1 N2 2.095(3) 2_655 ?
Fe1 N2 2.095(3) . ?
Fe1 N2 2.095(3) 3_665 ?
N1 C1 1.291(7) . ?
N1 C6 1.470(6) . ?
N2 C4 1.334(5) . ?
N2 C2 1.385(6) . ?
N3 C4 1.343(6) . ?
N3 C3 1.359(6) . ?
N4 C7 1.429(5) . ?
N4 C7 1.429(5) 2_655 ?
N4 C7 1.429(5) 3_665 ?
C1 C2 1.437(6) . ?
C1 H1 0.9500 . ?
C2 C3 1.373(6) . ?
C3 H3 0.9500 . ?
C4 C5 1.494(6) . ?
C5 H5A 0.9800 . ?
C5 H5B 0.9800 . ?
C5 H5C 0.9800 . ?
C6 C7 1.524(7) . ?
C6 H6A 0.9900 . ?
C6 H6B 0.9900 . ?
C7 H7A 0.9900 . ?
C7 H7B 0.9900 . ?
Fe2 N5 2.077(4) 2_545 ?
Fe2 N5 2.077(4) . ?
Fe2 N5 2.077(4) 3_655 ?
Fe2 N6 2.107(3) . ?
Fe2 N6 2.107(3) 2_545 ?
Fe2 N6 2.107(3) 3_655 ?
N5 C8 1.296(7) . ?
N5 C13 1.482(6) . ?
N6 C11 1.344(5) . ?
N6 C9 1.360(6) . ?
N7 C11 1.336(6) . ?
N7 C10 1.361(6) . ?
N7 H7 0.8800 . ?
N8 C14 1.426(5) 2_545 ?
N8 C14 1.426(5) . ?
N8 C14 1.426(5) 3_655 ?
C8 C9 1.444(6) . ?
C8 H8 0.9500 . ?
C9 C10 1.378(6) . ?
C10 H10 0.9500 . ?
C11 C12 1.483(6) . ?
C12 H12A 0.9800 . ?
C12 H12B 0.9800 . ?
C12 H12C 0.9800 . ?
C13 C14 1.509(7) . ?
C13 H13A 0.9900 . ?
C13 H13B 0.9900 . ?
C14 H14A 0.9900 . ?
C14 H14B 0.9900 . ?
N9 O1 1.199(6) 3_665 ?
N9 O1 1.199(6) . ?
N9 O1 1.199(6) 2_655 ?
N10 O2 1.250(10) 3_665 ?
N10 O2 1.250(10) . ?
N10 O2 1.250(10) 2_655 ?
N11 O3 1.255(10) 3_665 ?
N11 O3 1.255(10) . ?
N11 O3 1.255(10) 2_655 ?

loop_
_geom_hbond_atom_site_label_D
_geom_hbond_atom_site_label_H
_geom_hbond_atom_site_label_A
_geom_hbond_distance_DH
_geom_hbond_distance_HA
_geom_hbond_distance_DA
_geom_hbond_angle_DHA
_geom_hbond_site_symmetry_A
N7 H7 N3 0.88 1.94 2.692(5) 142.6 .
